data_4124843
loop_
_publ_author_name
'Faggiani, R.'
'Lippert, B.'
'Rosenberg, B.'
'Lock, C. J. L.'

_publ_section_title
;
 Hydroxo-Bridged Platinum(II) Complexes. I.
 Di-mue-hydroxo-bis(diammineplatinum(II)) Nitrate, ((N H3)2 Pt (O H)2 Pt
 (N H3)2) (N O3)2. Crystalline Structure and Vibrational Spectra
;
_journal_name_full 'Journal of the American Chemical Society'
_journal_page_first 777
_journal_page_last 780
_journal_volume 99
_journal_year 1977
_chemical_formula_sum 'H14 N6 O8 Pt2'
_chemical_name_systematic '((N H3)2 Pt O H)2 (N O3)2'
_space_group_IT_number 2
_symmetry_space_group_name_Hall '-P 1'
_symmetry_space_group_name_H-M 'P -1'
_cell_angle_alpha 92.3
_cell_angle_beta 133.1
_cell_angle_gamma 91
_cell_formula_units_Z 1
_cell_length_a 6.763
_cell_length_b 7.89
_cell_length_c 7.256
_cell_volume 281.942
_citation_journal_id_ASTM JACSAT
_cod_data_source_file Faggiani_JACSAT_1977_422.cif
_cod_data_source_block H14N6O8Pt2
_cod_original_cell_volume 281.9421
_cod_database_code 4124843

loop_
_symmetry_equiv_pos_as_xyz
x,y,z
-x,-y,-z

loop_
_atom_site_label
_atom_site_type_symbol
_atom_site_fract_x
_atom_site_fract_y
_atom_site_fract_z
_atom_site_occupancy
_atom_site_U_iso_or_equiv
_atom_site_attached_hydrogens
N1 N-3 0.162 0.154 -0.081 1 0.0 3
O2 O-2 0.623 0.189 0.772 1 0.0 0
Pt1 Pt+2 0.2413 0.39256 -0.11318 1 0.0 0
O4 O-2 0.308 -0.006 0.616 1 0.0 0
O1 O-2 0.35 0.628 -0.135 1 0.0 1
N2 N-3 -0.161 0.427 -0.367 1 0.0 3
N3 N+5 0.393 0.124 0.596 1 0.0 0
O3 O-2 0.231 0.192 0.385 1 0.0 0
